data_1518103
loop_
_publ_author_name
'Eisenmann, Brigitte'
'Hansa, Jendy'
'Schafer, Herbert'

_publ_section_title
;
 On Na6Ge2Se7, the first selenidosorogermanate(IV)
;
_journal_name_full 'Revue de Chimie Minerale'
_journal_page_first 8
_journal_page_last 13
_journal_volume 23
_journal_year 1986
_chemical_formula_sum 'Ge2 Na6 Se7'
_chemical_formula_weight 835.88
_space_group_IT_number 15
_symmetry_cell_setting monoclinic
_symmetry_Int_Tables_number 15
_symmetry_space_group_name_Hall '-C 2yc'
_symmetry_space_group_name_H-M 'C 1 2/c 1'
_cell_angle_alpha 90
_cell_angle_beta 104.7(1)
_cell_angle_gamma 90
_cell_formula_units_Z 4
_cell_length_a 9.451(4)
_cell_length_b 10.914(4)
_cell_length_c 15.874(6)
_cell_volume 1583.8(13)
_diffrn_ambient_temperature 293
_diffrn_radiation_probe x-ray
_diffrn_radiation_type MoK\a
_diffrn_radiation_wavelength 0.71069
_exptl_absorpt_coefficient_mu 20.009
_exptl_crystal_density_diffrn 3.50
_exptl_crystal_density_meas 3.58
_exptl_crystal_F_000 1472
_refine_ls_number_parameters 71
_refine_ls_number_reflns 1308
_refine_ls_wR_factor_gt 0.068
_cod_data_source_file RCM-1986-23-8-13.cif
_cod_data_source_block Na6Ge2Se7
_cod_original_sg_symbol_H-M 'C 2/c'
_cod_database_code 1518103

loop_
_symmetry_equiv_pos_site_id
_symmetry_equiv_pos_as_xyz
1 x,y,z
2 -x,y,1/2-z
3 -x,-y,-z
4 x,-y,1/2+z
5 1/2+x,1/2+y,z
6 1/2-x,1/2+y,1/2-z
7 1/2-x,1/2-y,-z
8 1/2+x,1/2-y,1/2+z

loop_
_atom_site_aniso_label
_atom_site_aniso_U_11
_atom_site_aniso_U_22
_atom_site_aniso_U_33
_atom_site_aniso_U_23
_atom_site_aniso_U_13
_atom_site_aniso_U_12
Se1 0.0155(9) 0.0231(10) 0.0217(9) 0.0004(7) 0.0069(7) -0.0015(7)
Se2 0.0149(8) 0.0170(9) 0.0186(9) 0.0055(7) 0.0006(7) -0.0010(7)
Se3 0.0236(10) 0.0177(9) 0.0245(10) -0.0004(8) 0.0037(8) 0.0080(7)
Se4 0.0325(16) 0.0149(13) 0.0297(15) 0.0000 -0.0194(12) 0.0000
Ge 0.0114(8) 0.0131(9) 0.0143(9) -0.0003(7) 0.0002(7) 0.0016(7)
Na1 0.05(5) 0.048(7) 0.037(6) 0.005(6) -0.003(4) -0.005(5)
Na2 0.032(4) 0.026(4) 0.025(4) -0.008(3) 0.010(3) -0.004(3)
Na4 0.042(5) 0.044(5) 0.037(5) 0.004(4) 0.004(4) -0.008(4)

loop_
_atom_site_label
_atom_site_type_symbol
_atom_site_thermal_displace_type
_atom_site_fract_x
_atom_site_fract_y
_atom_site_fract_z
_atom_site_occupancy
_atom_site_U_iso_or_equiv
Se1 Se Uani 0.1275(2) 0.3734(2) 0.17960(10) 1.000 0.0197(5)
Se2 Se Uani 0.3025(2) 0.5661(2) 0.02850(10) 1.000 0.0175(5)
Se3 Se Uani 0.4497(2) 0.2403(2) 0.10480(10) 1.000 0.0224(6)
Se4 Se Uani 0.00000 0.0391(2) 0.25000 1.000 0.0306(8)
Ge Ge Uani 0.3422(2) 0.4183(2) 0.13950(10) 1.000 0.0135(5)
Na1 Na Uani 0.00000 0.50000 0.00000 1.000 0.048(17)
Na2 Na Uani 0.1165(8) 0.1442(7) 0.0735(5) 1.000 0.027(2)
Na3 Na Uiso 0.00000 0.5799(11) 0.25000 1.000 0.0500
Na4 Na Uani 0.2285(10) 0.2775(9) 0.3591(6) 1.000 0.042(3)

loop_
_atom_type_symbol
_atom_type_description
_atom_type_scat_dispersion_real
_atom_type_scat_dispersion_imag
_atom_type_scat_source
Ge Ge 0.1547 1.8001 ' International Tables Vol C Tables 4.2.6.8 and 6.1.1.4'
Na Na 0.0362 0.0249 ' International Tables Vol C Tables 4.2.6.8 and 6.1.1.4'
Se Se -0.0929 2.2259 ' International Tables Vol C Tables 4.2.6.8 and 6.1.1.4'

loop_
_geom_angle_atom_site_label_1
_geom_angle_atom_site_label_2
_geom_angle_atom_site_label_3
_geom_angle
_geom_angle_site_symmetry_1
_geom_angle_site_symmetry_3
_geom_angle_publ_flag
Ge Se4 Ge 113.04(15) 5_445 6_545 yes
Se1 Ge Se2 111.44(14) . . yes
Se1 Ge Se3 110.67(15) . . yes
Se1 Ge Se4 109.90(13) . 5_555 yes
Se2 Ge Se3 113.14(14) . . yes
Se2 Ge Se4 97.06(14) . 5_555 yes
Se3 Ge Se4 113.98(14) . 5_555 yes

loop_
_geom_bond_atom_site_label_1
_geom_bond_atom_site_label_2
_geom_bond_distance
_geom_bond_site_symmetry_2
_geom_bond_publ_flag
Se1 Ge 2.328(3) . yes
Se2 Ge 2.348(3) . yes
Se3 Ge 2.322(3) . yes
Se4 Ge 2.390(2) 5_445 yes
Se4 Ge 2.390(2) 6_545 yes
